data_7238478
loop_
_publ_author_name
'God\'o, Attila J.'
'B\'enyei, Attila Cs.'
'Duff, Brian'
'Egan, Denise A.'
'Bugly\'o, P\'eter'

_publ_section_title
;
 Synthesis and X-ray diffraction structures of novel half-sandwich
 Os(ii)-and Ru(ii)-hydroxamate complexes
;
_journal_issue 4
_journal_name_full 'RSC Adv.'
_journal_page_first 1486
_journal_paper_doi 10.1039/C1RA00998B
_journal_volume 2
_journal_year 2012
_chemical_formula_moiety 'C20 H32 F3 N3 O11 Os2 S1'
_chemical_formula_sum 'C20 H32 F3 N3 O11 Os2 S'
_chemical_formula_weight 959.95
_space_group_IT_number 14
_space_group_name_Hall '-P 2ybc'
_space_group_name_H-M_alt 'P 1 21/c 1'
_symmetry_cell_setting monoclinic
_symmetry_space_group_name_Hall '-P 2ybc'
_symmetry_space_group_name_H-M 'P 1 21/c 1'
_atom_sites_solution_hydrogens geom
_atom_sites_solution_primary direct
_atom_sites_solution_secondary difmap
_audit_creation_date 2011-06-03T12:30:54-00:00
_audit_creation_method 'WinGX routine CIF_UPDATE'
_cell_angle_alpha 90
_cell_angle_beta 105.511(2)
_cell_angle_gamma 90
_cell_formula_units_Z 4
_cell_length_a 14.2845(3)
_cell_length_b 9.4565(2)
_cell_length_c 21.8716(4)
_cell_measurement_reflns_used 14876
_cell_measurement_temperature 150(2)
_cell_measurement_theta_max 29.2113
_cell_measurement_theta_min 3.0659
_cell_volume 2846.84(10)
_computing_cell_refinement
;
CrysAlisPro, Oxford Diffraction Ltd.,
Version 1.171.33.64 (release 22-03-2010 CrysAlis171 .NET)
(compiled Mar 22 2010,13:57:49)
;
_computing_data_collection
;
CrysAlisPro, Oxford Diffraction Ltd.,
Version 1.171.33.64 (release 22-03-2010 CrysAlis171 .NET)
(compiled Mar 22 2010,13:57:49)
;
_computing_data_reduction
;
CrysAlisPro, Oxford Diffraction Ltd.,
Version 1.171.33.64 (release 22-03-2010 CrysAlis171 .NET)
(compiled Mar 22 2010,13:57:49)
;
_computing_molecular_graphics 'Ortep-3 for Windows (Farrugia, 1997)'
_computing_publication_material 'WinGX publication routines (Farrugia, 1999)'
_computing_structure_refinement 'SHELXL-97 (Sheldrick, 2008)'
_computing_structure_solution 'SIR92 (Giacovazzo et al, 1993)'
_diffrn_ambient_temperature 150(2)
_diffrn_detector_area_resol_mean 16.1695
_diffrn_measured_fraction_theta_full 0.998
_diffrn_measured_fraction_theta_max 0.998
_diffrn_measurement_device_type 'Xcalibur, Eos, Gemini ultra'
_diffrn_measurement_method '\w scans'
_diffrn_radiation_monochromator graphite
_diffrn_radiation_type MoK\a
_diffrn_radiation_wavelength 0.71073
_diffrn_reflns_av_R_equivalents 0.0356
_diffrn_reflns_av_unetI/netI 0.0295
_diffrn_reflns_limit_h_max 17
_diffrn_reflns_limit_h_min -17
_diffrn_reflns_limit_k_max 11
_diffrn_reflns_limit_k_min -11
_diffrn_reflns_limit_l_max 26
_diffrn_reflns_limit_l_min -26
_diffrn_reflns_number 22172
_diffrn_reflns_theta_full 25.33
_diffrn_reflns_theta_max 25.33
_diffrn_reflns_theta_min 3.07
_exptl_absorpt_coefficient_mu 9.07
_exptl_absorpt_correction_T_max 1
_exptl_absorpt_correction_T_min 0.64409
_exptl_absorpt_correction_type multi-scan
_exptl_absorpt_process_details
;
CrysAlisPro, Oxford Diffraction Ltd.,
Version 1.171.33.64 (release 22-03-2010 CrysAlis171 .NET)
(compiled Mar 22 2010,13:57:49)
Empirical absorption correction using spherical harmonics,
implemented in SCALE3 ABSPACK scaling algorithm.
;
_exptl_crystal_colour brown
_exptl_crystal_density_diffrn 2.24
_exptl_crystal_density_method 'not measured'
_exptl_crystal_description prism
_exptl_crystal_F_000 1824
_exptl_crystal_size_max 0.3
_exptl_crystal_size_mid 0.13
_exptl_crystal_size_min 0.1
_refine_diff_density_max 1.026
_refine_diff_density_min -0.986
_refine_diff_density_rms 0.107
_refine_ls_extinction_method none
_refine_ls_goodness_of_fit_ref 0.958
_refine_ls_hydrogen_treatment constr
_refine_ls_matrix_type full
_refine_ls_number_parameters 370
_refine_ls_number_reflns 5202
_refine_ls_number_restraints 0
_refine_ls_restrained_S_all 0.958
_refine_ls_R_factor_all 0.0243
_refine_ls_R_factor_gt 0.0184
_refine_ls_shift/su_max 0.004
_refine_ls_shift/su_mean 0
_refine_ls_structure_factor_coef Fsqd
_refine_ls_weighting_details 'calc w=1/[\s^2^(Fo^2^)+(0.0233P)^2^+0.0000P] where P=(Fo^2^+2Fc^2^)/3'
_refine_ls_weighting_scheme calc
_refine_ls_wR_factor_ref 0.0417
_reflns_number_gt 4387
_reflns_number_total 5202
_reflns_threshold_expression >2\s(I)
_cod_data_source_file c1ra00998b.txt
_cod_data_source_block 17
_cod_database_code 7238478

loop_
_symmetry_equiv_pos_as_xyz
'x, y, z'
'-x, y+1/2, -z+1/2'
'-x, -y, -z'
'x, -y-1/2, z-1/2'

loop_
_atom_site_label
_atom_site_fract_x
_atom_site_fract_y
_atom_site_fract_z
_atom_site_U_iso_or_equiv
_atom_site_adp_type
_atom_site_calc_flag
_atom_site_refinement_flags
_atom_site_occupancy
_atom_site_type_symbol
C1 0.3925(3) -0.1107(4) 0.75502(17) 0.0168(8) Uani d . 1 C
C2 0.4750(3) 0.0545(5) 0.84227(17) 0.0255(10) Uani d . 1 C
H2A 0.497 0.1504 0.8422 0.038 Uiso calc R 1 H
H2B 0.527 -0.0033 0.8664 0.038 Uiso calc R 1 H
H2C 0.4214 0.0509 0.861 0.038 Uiso calc R 1 H
C3 0.3496(3) -0.2022(4) 0.79535(18) 0.0240(9) Uani d . 1 C
H3A 0.3705 -0.1702 0.8385 0.036 Uiso calc R 1 H
H3B 0.3704 -0.298 0.7929 0.036 Uiso calc R 1 H
H3C 0.28 -0.1976 0.7808 0.036 Uiso calc R 1 H
C11 0.3784(3) 0.0458(5) 0.51343(18) 0.0243(10) Uani d . 1 C
C12 0.4651(3) 0.2673(5) 0.4994(2) 0.0394(12) Uani d . 1 C
H12A 0.534 0.2793 0.516 0.059 Uiso calc R 1 H
H12B 0.4327 0.3543 0.5035 0.059 Uiso calc R 1 H
H12C 0.4508 0.2414 0.4554 0.059 Uiso calc R 1 H
C13 0.3370(3) 0.0181(6) 0.4442(2) 0.0386(13) Uani d . 1 C
H13A 0.3882 0.0198 0.4234 0.058 Uiso calc R 1 H
H13B 0.29 0.0897 0.4264 0.058 Uiso calc R 1 H
H13C 0.3062 -0.073 0.4385 0.058 Uiso calc R 1 H
C20 0.1667(4) 0.4006(6) 0.4638(3) 0.0477(14) Uani d . 1 C
C21 0.1353(3) -0.0399(4) 0.55807(16) 0.0114(8) Uani d . 1 C
C22 0.1682(3) -0.2786(4) 0.6007(2) 0.0331(11) Uani d . 1 C
H22A 0.2004 -0.3165 0.6416 0.05 Uiso calc R 1 H
H22B 0.206 -0.2985 0.5714 0.05 Uiso calc R 1 H
H22C 0.1052 -0.3212 0.5857 0.05 Uiso calc R 1 H
C23 0.1161(3) -0.0814(5) 0.49151(18) 0.0306(11) Uani d . 1 C
H23A 0.1261 -0.0016 0.4668 0.046 Uiso calc R 1 H
H23B 0.0502 -0.1134 0.4764 0.046 Uiso calc R 1 H
H23C 0.1595 -0.1563 0.4876 0.046 Uiso calc R 1 H
C31 0.0744(3) 0.1841(4) 0.71996(17) 0.0189(9) Uani d . 1 C
C32 0.0587(3) 0.2800(4) 0.66835(18) 0.0198(9) Uani d . 1 C
H32 -0.0032 0.289 0.641 0.024 Uiso calc . 1 H
C33 0.1362(3) 0.3626(4) 0.65773(19) 0.0217(9) Uani d . 1 C
H33 0.1242 0.4241 0.6233 0.026 Uiso calc . 1 H
C34 0.2311(3) 0.3527(4) 0.6988(2) 0.0259(10) Uani d . 1 C
C35 0.2460(3) 0.2586(5) 0.7518(2) 0.0294(11) Uani d . 1 C
H35 0.3072 0.2524 0.7804 0.035 Uiso calc . 1 H
C36 0.1703(3) 0.1763(5) 0.76120(18) 0.0257(10) Uani d . 1 C
H36 0.1826 0.1143 0.7954 0.031 Uiso calc . 1 H
C37 -0.0051(3) 0.0908(5) 0.73099(19) 0.0252(10) Uani d . 1 C
H37 0.0258 0.0129 0.7586 0.03 Uiso calc R 1 H
C38 -0.0650(4) 0.1761(5) 0.7665(2) 0.0396(13) Uani d . 1 C
H38A -0.1115 0.1152 0.7778 0.059 Uiso calc R 1 H
H38B -0.0984 0.251 0.7398 0.059 Uiso calc R 1 H
H38C -0.0227 0.2157 0.8043 0.059 Uiso calc R 1 H
C39 -0.0709(3) 0.0265(5) 0.6708(2) 0.0312(11) Uani d . 1 C
H39A -0.1149 -0.0391 0.6819 0.047 Uiso calc R 1 H
H39B -0.0319 -0.0221 0.6479 0.047 Uiso calc R 1 H
H39C -0.1071 0.1002 0.6447 0.047 Uiso calc R 1 H
C40 0.3157(3) 0.4253(5) 0.6839(3) 0.0410(13) Uani d . 1 C
H40A 0.372 0.3657 0.6961 0.061 Uiso calc R 1 H
H40B 0.3285 0.5129 0.7068 0.061 Uiso calc R 1 H
H40C 0.3008 0.444 0.6392 0.061 Uiso calc R 1 H
N1 0.4436(2) 0.0018(4) 0.77687(15) 0.0203(8) Uani d . 1 N
N11 0.4314(2) 0.1555(4) 0.53481(15) 0.0255(8) Uani d . 1 N
N21 0.1573(2) -0.1250(4) 0.60576(17) 0.0293(9) Uani d . 1 N
O1 0.47525(18) 0.0868(3) 0.73365(11) 0.0185(6) Uani d . 1 O
O2 0.37523(18) -0.1419(3) 0.69507(12) 0.0187(6) Uani d . 1 O
O3 0.30686(17) 0.0974(3) 0.64503(11) 0.0149(6) Uani d . 1 O
O4 0.51872(19) -0.0869(3) 0.64640(13) 0.0274(7) Uani d . 1 O
O11 0.46266(19) 0.1758(3) 0.60060(12) 0.0229(6) Uani d . 1 O
O12 0.35853(19) -0.0416(3) 0.55345(12) 0.0229(6) Uani d . 1 O
O21 0.16678(18) -0.0745(3) 0.66494(11) 0.0183(6) Uani d . 1 O
O22 0.12533(18) 0.0981(3) 0.56923(11) 0.0197(6) Uani d . 1 O
O25 0.2853(4) 0.6068(6) 0.4870(2) 0.111(2) Uani d . 1 O
O26 0.2927(2) 0.4507(4) 0.40309(14) 0.0403(8) Uani d . 1 O
O27 0.1594(4) 0.6073(6) 0.3890(3) 0.132(3) Uani d . 1 O
F21 0.1035(2) 0.4580(4) 0.49094(16) 0.0753(11) Uani d . 1 F
F22 0.2285(3) 0.3281(5) 0.5089(2) 0.1156(17) Uani d . 1 F
F23 0.1206(3) 0.3162(5) 0.4216(2) 0.129(2) Uani d . 1 F
S1 0.23404(9) 0.53381(13) 0.43279(6) 0.0336(3) Uani d . 1 S
Os1 0.420211(11) 0.017793(17) 0.645974(7) 0.01559(5) Uani d . 1 Os
Os2 0.178416(10) 0.142848(16) 0.664306(7) 0.01369(5) Uani d . 1 Os

loop_
_atom_site_aniso_label
_atom_site_aniso_U_11
_atom_site_aniso_U_22
_atom_site_aniso_U_33
_atom_site_aniso_U_12
_atom_site_aniso_U_13
_atom_site_aniso_U_23
C1 0.014(2) 0.021(2) 0.0171(19) 0.0065(17) 0.0066(16) 0.0031(17)
C2 0.025(2) 0.034(3) 0.019(2) 0.002(2) 0.0093(18) -0.0021(19)
C3 0.023(2) 0.024(2) 0.027(2) 0.0019(19) 0.0106(18) 0.0049(19)
C11 0.013(2) 0.044(3) 0.017(2) 0.003(2) 0.0048(17) -0.001(2)
C12 0.038(3) 0.049(3) 0.035(3) 0.001(3) 0.016(2) 0.015(2)
C13 0.025(3) 0.071(4) 0.022(2) 0.003(2) 0.0105(19) 0.000(2)
C20 0.045(3) 0.061(4) 0.043(3) -0.010(3) 0.023(3) -0.011(3)
C21 0.0117(19) 0.0121(19) 0.0119(17) -0.0029(16) 0.0059(15) -0.0023(16)
C22 0.051(3) 0.017(2) 0.041(3) 0.001(2) 0.028(2) -0.007(2)
C23 0.022(2) 0.046(3) 0.024(2) -0.002(2) 0.0072(19) -0.012(2)
C31 0.024(2) 0.018(2) 0.0185(19) 0.0052(18) 0.0128(17) -0.0036(17)
C32 0.016(2) 0.017(2) 0.027(2) 0.0088(17) 0.0073(17) -0.0055(18)
C33 0.021(2) 0.013(2) 0.032(2) 0.0073(18) 0.0089(18) -0.0006(18)
C34 0.018(2) 0.019(2) 0.043(3) -0.0037(18) 0.013(2) -0.019(2)
C35 0.021(2) 0.034(3) 0.030(2) 0.007(2) 0.0004(19) -0.020(2)
C36 0.029(2) 0.031(3) 0.016(2) 0.012(2) 0.0059(18) -0.0027(19)
C37 0.030(2) 0.024(2) 0.027(2) 0.003(2) 0.0158(19) 0.0037(19)
C38 0.048(3) 0.032(3) 0.055(3) -0.004(2) 0.043(3) -0.007(2)
C39 0.026(2) 0.035(3) 0.036(2) -0.009(2) 0.014(2) -0.001(2)
C40 0.023(3) 0.025(3) 0.076(4) -0.005(2) 0.016(2) -0.017(3)
N1 0.0173(18) 0.029(2) 0.0175(16) 0.0025(16) 0.0098(14) 0.0050(15)
N11 0.0187(18) 0.042(2) 0.0174(17) 0.0046(17) 0.0073(14) 0.0121(17)
N21 0.024(2) 0.030(2) 0.038(2) -0.0075(17) 0.0155(17) -0.0144(18)
O1 0.0169(14) 0.0217(15) 0.0166(13) -0.0036(12) 0.0042(11) 0.0016(12)
O2 0.0170(14) 0.0180(15) 0.0212(14) 0.0032(12) 0.0054(11) 0.0038(12)
O3 0.0142(14) 0.0157(14) 0.0157(13) 0.0025(12) 0.0055(11) 0.0012(11)
O4 0.0214(16) 0.0358(18) 0.0293(16) 0.0095(14) 0.0144(13) 0.0050(14)
O11 0.0203(15) 0.0296(17) 0.0203(14) -0.0013(13) 0.0080(12) 0.0037(13)
O12 0.0223(16) 0.0306(17) 0.0175(14) -0.0028(13) 0.0084(12) -0.0047(13)
O21 0.0231(15) 0.0148(14) 0.0209(14) -0.0007(12) 0.0124(12) -0.0023(12)
O22 0.0178(15) 0.0228(16) 0.0163(13) 0.0003(12) 0.0009(11) -0.0025(12)
O25 0.106(4) 0.130(4) 0.128(4) -0.083(3) 0.087(3) -0.103(4)
O26 0.0339(19) 0.057(2) 0.0345(17) 0.0107(17) 0.0176(15) -0.0018(17)
O27 0.072(3) 0.146(5) 0.199(6) 0.079(3) 0.073(4) 0.126(5)
F21 0.059(2) 0.109(3) 0.079(2) -0.022(2) 0.055(2) -0.032(2)
F22 0.110(4) 0.124(4) 0.131(4) 0.023(3) 0.063(3) 0.087(3)
F23 0.132(4) 0.145(4) 0.142(4) -0.107(3) 0.090(3) -0.108(3)
S1 0.0305(6) 0.0298(6) 0.0466(7) 0.0077(5) 0.0211(6) 0.0062(6)
Os1 0.01205(8) 0.02037(9) 0.01594(8) 0.00263(7) 0.00648(6) 0.00093(7)
Os2 0.01186(8) 0.01386(8) 0.01593(8) 0.00206(6) 0.00471(6) -0.00152(6)

loop_
_atom_type_symbol
_atom_type_description
_atom_type_scat_dispersion_real
_atom_type_scat_dispersion_imag
_atom_type_scat_source
C C 0.0033 0.0016 'International Tables Vol C Tables 4.2.6.8 and 6.1.1.4'
H H 0 0 'International Tables Vol C Tables 4.2.6.8 and 6.1.1.4'
N N 0.0061 0.0033 'International Tables Vol C Tables 4.2.6.8 and 6.1.1.4'
O O 0.0106 0.006 'International Tables Vol C Tables 4.2.6.8 and 6.1.1.4'
F F 0.0171 0.0103 'International Tables Vol C Tables 4.2.6.8 and 6.1.1.4'
S S 0.1246 0.1234 'International Tables Vol C Tables 4.2.6.8 and 6.1.1.4'
Os Os -1.2165 7.603 'International Tables Vol C Tables 4.2.6.8 and 6.1.1.4'

loop_
_geom_angle_atom_site_label_1
_geom_angle_atom_site_label_2
_geom_angle_atom_site_label_3
_geom_angle
O2 C1 N1 119.3(3)
O2 C1 C3 118.1(4)
N1 C1 C3 122.5(3)
N1 C2 H2A 109.5
N1 C2 H2B 109.5
H2A C2 H2B 109.5
N1 C2 H2C 109.5
H2A C2 H2C 109.5
H2B C2 H2C 109.5
C1 C3 H3A 109.5
C1 C3 H3B 109.5
H3A C3 H3B 109.5
C1 C3 H3C 109.5
H3A C3 H3C 109.5
H3B C3 H3C 109.5
O12 C11 N11 118.8(3)
O12 C11 C13 118.4(4)
N11 C11 C13 122.7(4)
N11 C12 H12A 109.5
N11 C12 H12B 109.5
H12A C12 H12B 109.5
N11 C12 H12C 109.5
H12A C12 H12C 109.5
H12B C12 H12C 109.5
C11 C13 H13A 109.5
C11 C13 H13B 109.5
H13A C13 H13B 109.5
C11 C13 H13C 109.5
H13A C13 H13C 109.5
H13B C13 H13C 109.5
F23 C20 F21 107.6(5)
F23 C20 F22 109.3(6)
F21 C20 F22 106.0(5)
F23 C20 S1 112.9(4)
F21 C20 S1 112.0(4)
F22 C20 S1 108.8(4)
N21 C21 O22 118.4(3)
N21 C21 C23 125.4(4)
O22 C21 C23 116.2(3)
N21 C22 H22A 109.5
N21 C22 H22B 109.5
H22A C22 H22B 109.5
N21 C22 H22C 109.5
H22A C22 H22C 109.5
H22B C22 H22C 109.5
C21 C23 H23A 109.5
C21 C23 H23B 109.5
H23A C23 H23B 109.5
C21 C23 H23C 109.5
H23A C23 H23C 109.5
H23B C23 H23C 109.5
C32 C31 C36 117.2(4)
C32 C31 C37 122.4(4)
C36 C31 C37 120.4(4)
C32 C31 Os2 70.0(2)
C36 C31 Os2 70.3(2)
C37 C31 Os2 129.5(3)
C31 C32 C33 121.1(4)
C31 C32 Os2 72.0(2)
C33 C32 Os2 70.4(2)
C31 C32 H32 119.5
C33 C32 H32 119.5
Os2 C32 H32 130.8
C34 C33 C32 121.0(4)
C34 C33 Os2 72.0(2)
C32 C33 Os2 71.1(2)
C34 C33 H33 119.5
C32 C33 H33 119.5
Os2 C33 H33 130
C33 C34 C35 117.7(4)
C33 C34 C40 121.5(4)
C35 C34 C40 120.5(4)
C33 C34 Os2 70.0(2)
C35 C34 Os2 71.2(2)
C40 C34 Os2 124.4(3)
C36 C35 C34 120.9(4)
C36 C35 Os2 70.8(2)
C34 C35 Os2 70.6(2)
C36 C35 H35 119.5
C34 C35 H35 119.5
Os2 C35 H35 132.1
C35 C36 C31 122.1(4)
C35 C36 Os2 72.0(2)
C31 C36 Os2 71.6(2)
C35 C36 H36 119
C31 C36 H36 119
Os2 C36 H36 130.1
C31 C37 C39 114.3(3)
C31 C37 C38 108.7(3)
C39 C37 C38 110.5(4)
C31 C37 H37 107.7
C39 C37 H37 107.7
C38 C37 H37 107.7
C37 C38 H38A 109.5
C37 C38 H38B 109.5
H38A C38 H38B 109.5
C37 C38 H38C 109.5
H38A C38 H38C 109.5
H38B C38 H38C 109.5
C37 C39 H39A 109.5
C37 C39 H39B 109.5
H39A C39 H39B 109.5
C37 C39 H39C 109.5
H39A C39 H39C 109.5
H39B C39 H39C 109.5
C34 C40 H40A 109.5
C34 C40 H40B 109.5
H40A C40 H40B 109.5
C34 C40 H40C 109.5
H40A C40 H40C 109.5
H40B C40 H40C 109.5
C1 N1 O1 118.0(3)
C1 N1 C2 128.9(3)
O1 N1 C2 113.1(3)
C11 N11 O11 118.4(3)
C11 N11 C12 129.0(4)
O11 N11 C12 112.6(3)
C21 N21 O21 119.6(3)
C21 N21 C22 124.4(3)
O21 N21 C22 115.9(3)
N1 O1 Os1 110.3(2)
C1 O2 Os1 111.0(2)
Os1 O3 Os2 162.58(14)
N11 O11 Os1 110.8(2)
C11 O12 Os1 112.2(3)
N21 O21 Os2 109.5(2)
C21 O22 Os2 110.8(2)
O25 S1 O27 117.5(4)
O25 S1 O26 114.8(3)
O27 S1 O26 113.1(3)
O25 S1 C20 103.6(3)
O27 S1 C20 102.4(3)
O26 S1 C20 102.8(2)
O4 Os1 O3 169.84(13)
O4 Os1 O11 94.44(12)
O3 Os1 O11 94.28(11)
O4 Os1 O1 94.14(12)
O3 Os1 O1 89.78(10)
O11 Os1 O1 98.13(11)
O4 Os1 O2 86.78(12)
O3 Os1 O2 84.63(10)
O11 Os1 O2 178.23(10)
O1 Os1 O2 80.48(10)
O4 Os1 O12 89.00(12)
O3 Os1 O12 87.44(10)
O11 Os1 O12 79.68(11)
O1 Os1 O12 176.31(11)
O2 Os1 O12 101.65(11)
O3 Os2 O22 81.74(10)
O3 Os2 O21 82.51(10)
O22 Os2 O21 78.07(10)
O3 Os2 C33 116.16(13)
O22 Os2 C33 96.29(13)
O21 Os2 C33 159.81(13)
O3 Os2 C32 154.14(13)
O22 Os2 C32 94.74(12)
O21 Os2 C32 122.02(13)
C33 Os2 C32 38.45(15)
O3 Os2 C36 121.21(13)
O22 Os2 C36 155.88(14)
O21 Os2 C36 96.49(14)
C33 Os2 C36 80.68(15)
C32 Os2 C36 67.98(15)
O3 Os2 C34 90.94(12)
O22 Os2 C34 122.37(14)
O21 Os2 C34 157.55(14)
C33 Os2 C34 38.05(16)
C32 Os2 C34 69.23(15)
C36 Os2 C34 68.60(16)
O3 Os2 C35 94.31(13)
O22 Os2 C35 160.42(15)
O21 Os2 C35 120.61(14)
C33 Os2 C35 68.13(16)
C32 Os2 C35 80.44(15)
C36 Os2 C35 37.15(16)
C34 Os2 C35 38.21(17)
O3 Os2 C31 159.18(12)
O22 Os2 C31 118.43(13)
O21 Os2 C31 96.08(12)
C33 Os2 C31 69.31(15)
C32 Os2 C31 37.95(14)
C36 Os2 C31 38.11(15)
C34 Os2 C31 82.48(15)
C35 Os2 C31 68.43(15)

loop_
_geom_bond_atom_site_label_1
_geom_bond_atom_site_label_2
_geom_bond_distance
C1 O2 1.302(4)
C1 N1 1.307(5)
C1 C3 1.480(5)
C2 N1 1.467(5)
C2 H2A 0.96
C2 H2B 0.96
C2 H2C 0.96
C3 H3A 0.96
C3 H3B 0.96
C3 H3C 0.96
C11 O12 1.289(5)
C11 N11 1.296(5)
C11 C13 1.493(5)
C12 N11 1.466(5)
C12 H12A 0.96
C12 H12B 0.96
C12 H12C 0.96
C13 H13A 0.96
C13 H13B 0.96
C13 H13C 0.96
C20 F23 1.264(6)
C20 F21 1.323(6)
C20 F22 1.326(6)
C20 S1 1.822(5)
C21 N21 1.288(5)
C21 O22 1.342(4)
C21 C23 1.461(5)
C22 N21 1.468(5)
C22 H22A 0.96
C22 H22B 0.96
C22 H22C 0.96
C23 H23A 0.96
C23 H23B 0.96
C23 H23C 0.96
C31 C32 1.418(5)
C31 C36 1.427(6)
C31 C37 1.508(5)
C31 Os2 2.193(3)
C32 C33 1.424(5)
C32 Os2 2.167(4)
C32 H32 0.93
C33 C34 1.415(6)
C33 Os2 2.158(4)
C33 H33 0.93
C34 C35 1.432(6)
C34 C40 1.500(6)
C34 Os2 2.184(4)
C35 C36 1.392(6)
C35 Os2 2.192(4)
C35 H35 0.93
C36 Os2 2.176(4)
C36 H36 0.93
C37 C39 1.524(6)
C37 C38 1.531(5)
C37 H37 0.98
C38 H38A 0.96
C38 H38B 0.96
C38 H38C 0.96
C39 H39A 0.96
C39 H39B 0.96
C39 H39C 0.96
C40 H40A 0.96
C40 H40B 0.96
C40 H40C 0.96
N1 O1 1.404(4)
N11 O11 1.401(4)
N21 O21 1.352(4)
O1 Os1 1.979(2)
O2 Os1 2.054(2)
O3 Os1 1.781(2)
O3 Os2 2.035(2)
O4 Os1 1.718(3)
O11 Os1 1.977(3)
O12 Os1 2.058(3)
O21 Os2 2.063(3)
O22 Os2 2.058(2)
O25 S1 1.398(4)
O26 S1 1.426(3)
O27 S1 1.411(4)
